data_4072455
loop_
_publ_author_name
'Shaver, Alan'
'El Mouatassim, Bouchra'
'Mortini, Florent'
'B\'elanger-Gari\'epy, Francine'
'Lough, Alan'

_publ_section_title
;
 Reactions of (\h5-C5Me5)Ir(PMe3)(SH)2and (\h5-C5Me5)Ir(PMe3)(SH)(H) with
 Thionylaniline (PhNSO) to Give Novel Iridium S3O and S2O Complexes
;
_journal_issue 17
_journal_name_full Organometallics
_journal_page_first 4229
_journal_paper_doi 10.1021/om060399l
_journal_volume 26
_journal_year 2007
_chemical_compound_source 'Synthesized by the authors. See text'
_chemical_formula_sum 'C21 H33 Ir N P S2'
_chemical_formula_weight 586.77
_chemical_name_systematic
;
 ?
;
_space_group_IT_number 2
_symmetry_cell_setting triclinic
_symmetry_space_group_name_Hall '-P 1'
_symmetry_space_group_name_H-M 'P -1'
_atom_sites_solution_hydrogens geom
_atom_sites_solution_primary direct
_atom_sites_solution_secondary difmap
_audit_creation_method SHELXL-97
_cell_angle_alpha 77.063(1)
_cell_angle_beta 80.045(1)
_cell_angle_gamma 82.608(1)
_cell_formula_units_Z 2
_cell_length_a 8.2770(1)
_cell_length_b 10.0979(2)
_cell_length_c 14.5981(2)
_cell_measurement_reflns_used 6003
_cell_measurement_temperature 220(2)
_cell_measurement_theta_max 72.80
_cell_measurement_theta_min 3.14
_cell_volume 1166.09(3)
_computing_cell_refinement 'SMART (Bruker, 1999)'
_computing_data_collection 'SAINT (Bruker, 1999)'
_computing_data_reduction 'SAINT (Bruker, 1999)'
_computing_molecular_graphics 'XP (Bruker, 1999)'
_computing_publication_material 'UdMX (local program)'
_computing_structure_refinement 'SHELXL97 (Sheldrick, 1997)'
_computing_structure_solution 'SHELXS97 (Sheldrick, 1997)'
_diffrn_ambient_temperature 220(2)
_diffrn_detector_area_resol_mean 5.5
_diffrn_measured_fraction_theta_full 0.953
_diffrn_measured_fraction_theta_max 0.953
_diffrn_measurement_device_type 'Bruker AXS Smart 2K/Platform'
_diffrn_measurement_method \w
_diffrn_radiation_monochromator graphite
_diffrn_radiation_source 'Sealed Tube'
_diffrn_radiation_type CuK\a
_diffrn_radiation_wavelength 1.54178
_diffrn_reflns_av_R_equivalents 0.044
_diffrn_reflns_av_sigmaI/netI 0.0414
_diffrn_reflns_limit_h_max 10
_diffrn_reflns_limit_h_min -10
_diffrn_reflns_limit_k_max 10
_diffrn_reflns_limit_k_min -11
_diffrn_reflns_limit_l_max 18
_diffrn_reflns_limit_l_min -18
_diffrn_reflns_number 13992
_diffrn_reflns_theta_full 72.79
_diffrn_reflns_theta_max 72.79
_diffrn_reflns_theta_min 3.14
_diffrn_standards_decay_% none
_diffrn_standards_number 120
_exptl_absorpt_coefficient_mu 13.430
_exptl_absorpt_correction_T_max 0.5000
_exptl_absorpt_correction_T_min 0.2200
_exptl_absorpt_correction_type multi-scan
_exptl_absorpt_process_details 'Sadabs (Sheldrick,1996)'
_exptl_crystal_colour yellow
_exptl_crystal_density_diffrn 1.671
_exptl_crystal_density_meas ?
_exptl_crystal_density_method 'not measured'
_exptl_crystal_description chunk
_exptl_crystal_F_000 580
_exptl_crystal_size_max 0.20
_exptl_crystal_size_mid 0.16
_exptl_crystal_size_min 0.08
_refine_diff_density_max 2.772
_refine_diff_density_min -1.545
_refine_diff_density_rms 0.227
_refine_ls_extinction_method none
_refine_ls_goodness_of_fit_ref 1.095
_refine_ls_hydrogen_treatment mixed
_refine_ls_matrix_type full
_refine_ls_number_parameters 248
_refine_ls_number_reflns 4434
_refine_ls_number_restraints 0
_refine_ls_restrained_S_all 1.095
_refine_ls_R_factor_all 0.0471
_refine_ls_R_factor_gt 0.0418
_refine_ls_shift/su_max 0.002
_refine_ls_shift/su_mean 0.000
_refine_ls_structure_factor_coef Fsqd
_refine_ls_weighting_details 'calc w=1/[\s^2^(Fo^2^)+(0.0954P)^2^] where P=(Fo^2^+2Fc^2^)/3'
_refine_ls_weighting_scheme calc
_refine_ls_wR_factor_gt 0.1069
_refine_ls_wR_factor_ref 0.1288
_reflns_number_gt 4031
_reflns_number_total 4434
_reflns_threshold_expression >2sigma(I)
_cod_data_source_file om060399l-file006.cif
_cod_data_source_block shav59
_cod_depositor_comments
;
The following automatic conversions were performed:
'_atom_site_symetry_multiplicity' tag replaced with
'_atom_site_symmetry_multiplicity'.

Automatic conversion script
Id: cif_correct_tags 1440 2010-10-19 06:21:57Z saulius 

The following automatic conversions were performed:

'_symmetry_cell_setting' value 'Triclinic' changed to 'triclinic'
according to /home/saulius/struct/CIF-dictionaries/cif_core.dic
dictionary named 'cif_core.dic' version 2.4.1 from
2010-06-29.

'_geom_bond_publ_flag' value 'Y' changed to 'y'
according to /home/saulius/struct/CIF-dictionaries/cif_core.dic
dictionary named 'cif_core.dic' version 2.4.1 from 2010-06-29 (32
times).

'_geom_angle_publ_flag' value 'Y' changed to 'y' according
to /home/saulius/struct/CIF-dictionaries/cif_core.dic dictionary
named 'cif_core.dic' version 2.4.1 from 2010-06-29 (79
times).

'_geom_torsion_publ_flag' value 'Y' changed to 'y' according
to /home/saulius/struct/CIF-dictionaries/cif_core.dic dictionary
named 'cif_core.dic' version 2.4.1 from 2010-06-29 (160 times).

Automatic conversion script
Id: cif_fix_values 1715 2011-07-08 13:25:40Z adriana 

The following automatic conversions were performed:

'_exptl_crystal_density_meas' value 'none' was changed to '?' - the
value is perceived as not measured.

Automatic conversion script
Id: cif_fix_values 3008 2015-01-20 13:52:24Z robertas 
;
_cod_original_sg_symbol_H-M P-1
_cod_database_code 4072455

loop_
_symmetry_equiv_pos_as_xyz
'x, y, z'
'-x, -y, -z'

loop_
_atom_site_label
_atom_site_type_symbol
_atom_site_fract_x
_atom_site_fract_y
_atom_site_fract_z
_atom_site_U_iso_or_equiv
_atom_site_adp_type
_atom_site_occupancy
_atom_site_symmetry_multiplicity
_atom_site_calc_flag
_atom_site_refinement_flags
Ir Ir 0.26081(3) 0.12752(3) 0.181610(17) 0.02981(13) Uani 1 1 d .
H H 0.272(9) 0.029(8) 0.168(5) 0.036(19) Uiso 1 1 d .
P P 0.2320(2) 0.18130(19) 0.02672(12) 0.0370(4) Uani 1 1 d .
C1 C 0.0513(8) -0.1561(7) 0.2627(5) 0.0372(14) Uani 1 1 d .
S1 S 0.02032(19) 0.01467(17) 0.20556(13) 0.0386(4) Uani 1 1 d .
N2 N 0.2027(7) -0.2000(6) 0.2833(4) 0.0394(13) Uani 1 1 d .
H2 H 0.2705 -0.1368 0.2651 0.047 Uiso 1 1 calc R
S2 S -0.1083(2) -0.2523(2) 0.28510(18) 0.0537(5) Uani 1 1 d .
C3 C 0.2772(8) -0.3263(7) 0.3280(5) 0.0346(14) Uani 1 1 d .
C4 C 0.1868(10) -0.4233(8) 0.3923(5) 0.0461(18) Uani 1 1 d .
H4 H 0.0719 -0.4087 0.4086 0.055 Uiso 1 1 calc R
C5 C 0.2782(10) -0.5467(8) 0.4324(6) 0.0475(18) Uani 1 1 d .
H5 H 0.2200 -0.6149 0.4750 0.057 Uiso 1 1 calc R
C6 C 0.4434(10) -0.5702(7) 0.4123(5) 0.0427(16) Uani 1 1 d .
C7 C 0.5287(10) -0.4677(9) 0.3490(6) 0.0455(18) Uani 1 1 d .
H7 H 0.6440 -0.4810 0.3340 0.055 Uiso 1 1 calc R
C8 C 0.4455(9) -0.3472(8) 0.3082(5) 0.0433(16) Uani 1 1 d .
H8 H 0.5048 -0.2789 0.2665 0.052 Uiso 1 1 calc R
C9 C 0.5357(12) -0.7022(9) 0.4558(7) 0.060(2) Uani 1 1 d .
H9A H 0.6145 -0.6827 0.4919 0.090 Uiso 1 1 calc R
H9B H 0.5935 -0.7471 0.4057 0.090 Uiso 1 1 calc R
H9C H 0.4583 -0.7614 0.4976 0.090 Uiso 1 1 calc R
C10 C 0.0398(13) 0.2791(10) 0.0015(7) 0.061(2) Uani 1 1 d .
H10A H 0.0286 0.3626 0.0253 0.092 Uiso 1 1 calc R
H10B H -0.0514 0.2257 0.0322 0.092 Uiso 1 1 calc R
H10C H 0.0392 0.3014 -0.0667 0.092 Uiso 1 1 calc R
C11 C 0.2440(11) 0.0379(9) -0.0304(6) 0.0525(19) Uani 1 1 d .
H11A H 0.2130 0.0697 -0.0933 0.079 Uiso 1 1 calc R
H11B H 0.1696 -0.0274 0.0073 0.079 Uiso 1 1 calc R
H11C H 0.3558 -0.0055 -0.0356 0.079 Uiso 1 1 calc R
C12 C 0.3813(14) 0.2842(11) -0.0523(6) 0.069(3) Uani 1 1 d .
H12A H 0.4911 0.2480 -0.0390 0.103 Uiso 1 1 calc R
H12B H 0.3600 0.3774 -0.0430 0.103 Uiso 1 1 calc R
H12C H 0.3732 0.2828 -0.1176 0.103 Uiso 1 1 calc R
C21 C 0.2825(9) 0.3337(8) 0.2118(5) 0.0395(15) Uani 1 1 d .
C22 C 0.4392(8) 0.2510(7) 0.2110(5) 0.0358(14) Uani 1 1 d .
C23 C 0.4206(8) 0.1335(8) 0.2892(5) 0.0382(15) Uani 1 1 d .
C24 C 0.2531(10) 0.1416(9) 0.3339(5) 0.0450(18) Uani 1 1 d .
C25 C 0.1683(9) 0.2639(8) 0.2863(5) 0.0424(16) Uani 1 1 d .
C26 C 0.2527(12) 0.4730(8) 0.1516(7) 0.059(2) Uani 1 1 d .
H26A H 0.1369 0.4913 0.1450 0.089 Uiso 1 1 calc R
H26B H 0.3183 0.4773 0.0893 0.089 Uiso 1 1 calc R
H26C H 0.2837 0.5407 0.1815 0.089 Uiso 1 1 calc R
C27 C 0.6025(10) 0.2940(9) 0.1553(6) 0.054(2) Uani 1 1 d .
H27A H 0.6409 0.3602 0.1836 0.081 Uiso 1 1 calc R
H27B H 0.5886 0.3347 0.0900 0.081 Uiso 1 1 calc R
H27C H 0.6826 0.2148 0.1566 0.081 Uiso 1 1 calc R
C28 C 0.5557(11) 0.0259(10) 0.3191(7) 0.058(2) Uani 1 1 d .
H28A H 0.6099 0.0544 0.3644 0.087 Uiso 1 1 calc R
H28B H 0.6353 0.0136 0.2638 0.087 Uiso 1 1 calc R
H28C H 0.5089 -0.0595 0.3484 0.087 Uiso 1 1 calc R
C29 C 0.1807(13) 0.0484(11) 0.4207(6) 0.070(3) Uani 1 1 d .
H29A H 0.2485 -0.0380 0.4293 0.105 Uiso 1 1 calc R
H29B H 0.0704 0.0331 0.4141 0.105 Uiso 1 1 calc R
H29C H 0.1760 0.0890 0.4754 0.105 Uiso 1 1 calc R
C30 C -0.0080(11) 0.3151(12) 0.3160(8) 0.076(3) Uani 1 1 d .
H30A H -0.0778 0.2415 0.3256 0.113 Uiso 1 1 calc R
H30B H -0.0429 0.3896 0.2667 0.113 Uiso 1 1 calc R
H30C H -0.0168 0.3470 0.3747 0.113 Uiso 1 1 calc R

loop_
_atom_site_aniso_label
_atom_site_aniso_U_11
_atom_site_aniso_U_22
_atom_site_aniso_U_33
_atom_site_aniso_U_23
_atom_site_aniso_U_13
_atom_site_aniso_U_12
Ir 0.02493(17) 0.0317(2) 0.02991(18) -0.00032(11) -0.00239(11) -0.00480(10)
P 0.0394(9) 0.0396(10) 0.0290(8) -0.0005(6) -0.0058(7) -0.0030(7)
C1 0.032(3) 0.036(4) 0.040(4) -0.002(3) -0.007(3) -0.002(2)
S1 0.0261(8) 0.0363(9) 0.0491(9) 0.0050(7) -0.0092(7) -0.0068(6)
N2 0.029(3) 0.042(3) 0.041(3) 0.008(2) -0.008(2) -0.009(2)
S2 0.0339(9) 0.0425(11) 0.0784(14) 0.0107(9) -0.0141(9) -0.0140(7)
C3 0.036(3) 0.035(4) 0.030(3) 0.005(2) -0.007(3) -0.009(3)
C4 0.039(4) 0.049(5) 0.043(4) 0.011(3) -0.006(3) -0.014(3)
C5 0.053(5) 0.038(4) 0.046(4) 0.007(3) -0.008(3) -0.013(3)
C6 0.052(4) 0.039(4) 0.039(4) -0.011(3) -0.016(3) 0.003(3)
C7 0.034(4) 0.059(5) 0.040(4) -0.011(3) -0.006(3) 0.009(3)
C8 0.036(4) 0.060(5) 0.031(3) -0.005(3) -0.004(3) -0.004(3)
C9 0.073(6) 0.050(5) 0.059(5) -0.010(4) -0.033(5) 0.013(4)
C10 0.063(6) 0.064(6) 0.054(5) -0.009(4) -0.023(4) 0.016(4)
C11 0.055(5) 0.054(5) 0.053(5) -0.019(4) -0.015(4) 0.000(4)
C12 0.081(7) 0.083(7) 0.036(4) 0.002(4) 0.009(4) -0.032(5)
C21 0.037(4) 0.050(4) 0.035(3) -0.013(3) -0.006(3) -0.007(3)
C22 0.027(3) 0.044(4) 0.038(3) -0.008(3) -0.003(3) -0.014(3)
C23 0.029(3) 0.057(4) 0.032(3) -0.010(3) -0.015(3) -0.003(3)
C24 0.049(4) 0.066(5) 0.022(3) -0.009(3) 0.002(3) -0.022(4)
C25 0.028(4) 0.059(5) 0.042(4) -0.017(3) 0.001(3) -0.008(3)
C26 0.074(6) 0.040(5) 0.069(6) -0.011(4) -0.026(5) -0.004(4)
C27 0.041(4) 0.059(5) 0.060(5) -0.010(4) 0.008(4) -0.024(4)
C28 0.049(5) 0.065(6) 0.061(5) -0.015(4) -0.025(4) 0.014(4)
C29 0.071(7) 0.092(8) 0.041(5) 0.004(5) 0.006(4) -0.032(5)
C30 0.030(4) 0.112(9) 0.094(8) -0.055(7) 0.003(5) -0.001(5)

loop_
_atom_type_symbol
_atom_type_description
_atom_type_scat_dispersion_real
_atom_type_scat_dispersion_imag
_atom_type_scat_source
C C 0.0181 0.0091 'International Tables Vol C Tables 4.2.6.8 and 6.1.1.4'
H H 0.0000 0.0000 'International Tables Vol C Tables 4.2.6.8 and 6.1.1.4'
N N 0.0311 0.0180 'International Tables Vol C Tables 4.2.6.8 and 6.1.1.4'
P P 0.2955 0.4335 'International Tables Vol C Tables 4.2.6.8 and 6.1.1.4'
S S 0.3331 0.5567 'International Tables Vol C Tables 4.2.6.8 and 6.1.1.4'
Ir Ir -4.7710 6.5667 'International Tables Vol C Tables 4.2.6.8 and 6.1.1.4'

loop_
_geom_angle_atom_site_label_1
_geom_angle_atom_site_label_2
_geom_angle_atom_site_label_3
_geom_angle
_geom_angle_publ_flag
C22 IR C23 38.2(3) y
C22 IR C24 63.0(3) y
C23 IR C24 37.1(3) y
C22 IR P 110.71(19) y
C23 IR P 145.8(2) y
C24 IR P 161.9(2) y
C22 IR C25 62.8(3) y
C23 IR C25 62.3(3) y
C24 IR C25 37.2(3) y
P IR C25 124.8(2) y
C22 IR C21 37.9(3) y
C23 IR C21 62.9(3) y
C24 IR C21 62.2(3) y
P IR C21 101.92(19) y
C25 IR C21 37.0(3) y
C22 IR S1 158.19(19) y
C23 IR S1 127.66(19) y
C24 IR S1 96.6(2) y
P IR S1 86.28(7) y
C25 IR S1 96.54(18) y
C21 IR S1 127.35(19) y
C22 IR H 133(4) y
C23 IR H 110(4) y
C24 IR H 116(4) y
P IR H 81(4) y
C25 IR H 147(4) y
C21 IR H 170(4) y
S1 IR H 62(4) y
C12 P C11 101.6(5) y
C12 P C10 101.9(5) y
C11 P C10 104.4(4) y
C12 P IR 116.9(3) y
C11 P IR 115.5(3) y
C10 P IR 114.7(3) y
N2 C1 S2 125.4(5) y
N2 C1 S1 116.4(5) y
S2 C1 S1 118.2(4) y
C1 S1 IR 111.9(2) y
C1 N2 C3 134.2(6) y
C1 N2 H2 112.9 ?
C3 N2 H2 112.9 ?
C8 C3 C4 120.9(7) y
C8 C3 N2 116.7(6) y
C4 C3 N2 122.3(6) y
C3 C4 C5 116.4(7) y
C3 C4 H4 121.8 ?
C5 C4 H4 121.8 ?
C6 C5 C4 123.5(7) y
C6 C5 H5 118.2 ?
C4 C5 H5 118.2 ?
C5 C6 C7 117.7(7) y
C5 C6 C9 122.0(8) y
C7 C6 C9 120.3(8) y
C8 C7 C6 120.8(7) y
C8 C7 H7 119.6 ?
C6 C7 H7 119.6 ?
C3 C8 C7 120.6(7) y
C3 C8 H8 119.7 ?
C7 C8 H8 119.7 ?
C6 C9 H9A 109.5 ?
C6 C9 H9B 109.5 ?
H9A C9 H9B 109.5 ?
C6 C9 H9C 109.5 ?
H9A C9 H9C 109.5 ?
H9B C9 H9C 109.5 ?
P C10 H10A 109.5 ?
P C10 H10B 109.5 ?
H10A C10 H10B 109.5 ?
P C10 H10C 109.5 ?
H10A C10 H10C 109.5 ?
H10B C10 H10C 109.5 ?
P C11 H11A 109.5 ?
P C11 H11B 109.5 ?
H11A C11 H11B 109.5 ?
P C11 H11C 109.5 ?
H11A C11 H11C 109.5 ?
H11B C11 H11C 109.5 ?
P C12 H12A 109.5 ?
P C12 H12B 109.5 ?
H12A C12 H12B 109.5 ?
P C12 H12C 109.5 ?
H12A C12 H12C 109.5 ?
H12B C12 H12C 109.5 ?
C25 C21 C22 107.5(6) y
C25 C21 C26 126.8(7) y
C22 C21 C26 125.4(7) y
C25 C21 IR 71.4(4) y
C22 C21 IR 69.0(4) y
C26 C21 IR 129.4(5) y
C21 C22 C23 107.7(6) y
C21 C22 C27 126.1(7) y
C23 C22 C27 124.7(7) y
C21 C22 IR 73.1(4) y
C23 C22 IR 72.1(4) y
C27 C22 IR 131.2(5) y
C24 C23 C22 107.6(6) y
C24 C23 C28 126.5(7) y
C22 C23 C28 125.8(7) y
C24 C23 IR 71.9(4) y
C22 C23 IR 69.6(3) y
C28 C23 IR 125.4(5) y
C23 C24 C25 108.5(6) y
C23 C24 C29 126.4(8) y
C25 C24 C29 124.9(8) y
C23 C24 IR 71.0(4) y
C25 C24 IR 71.7(4) y
C29 C24 IR 127.8(6) y
C21 C25 C24 108.6(6) y
C21 C25 C30 126.1(8) y
C24 C25 C30 125.1(8) y
C21 C25 IR 71.6(4) y
C24 C25 IR 71.1(4) y
C30 C25 IR 127.1(6) y
C21 C26 H26A 109.5 ?
C21 C26 H26B 109.5 ?
H26A C26 H26B 109.5 ?
C21 C26 H26C 109.5 ?
H26A C26 H26C 109.5 ?
H26B C26 H26C 109.5 ?
C22 C27 H27A 109.5 ?
C22 C27 H27B 109.5 ?
H27A C27 H27B 109.5 ?
C22 C27 H27C 109.5 ?
H27A C27 H27C 109.5 ?
H27B C27 H27C 109.5 ?
C23 C28 H28A 109.5 ?
C23 C28 H28B 109.5 ?
H28A C28 H28B 109.5 ?
C23 C28 H28C 109.5 ?
H28A C28 H28C 109.5 ?
H28B C28 H28C 109.5 ?
C24 C29 H29A 109.5 ?
C24 C29 H29B 109.5 ?
H29A C29 H29B 109.5 ?
C24 C29 H29C 109.5 ?
H29A C29 H29C 109.5 ?
H29B C29 H29C 109.5 ?
C25 C30 H30A 109.5 ?
C25 C30 H30B 109.5 ?
H30A C30 H30B 109.5 ?
C25 C30 H30C 109.5 ?
H30A C30 H30C 109.5 ?
H30B C30 H30C 109.5 ?

loop_
_geom_bond_atom_site_label_1
_geom_bond_atom_site_label_2
_geom_bond_distance
_geom_bond_publ_flag
Ir C22 2.203(6) y
Ir C23 2.236(6) y
Ir C24 2.248(7) y
Ir P 2.2512(17) y
Ir C25 2.255(7) y
Ir C21 2.258(7) y
Ir S1 2.3553(16) y
Ir H 1.04(8) y
P C12 1.800(9) y
P C11 1.810(8) y
P C10 1.811(9) y
C1 N2 1.336(9) y
C1 S2 1.683(7) y
C1 S1 1.747(7) y
N2 C3 1.414(8) y
N2 H2 0.87 ?
C3 C8 1.371(10) y
C3 C4 1.391(9) y
C4 C5 1.432(10) y
C4 H4 0.94 ?
C5 C6 1.349(11) y
C5 H5 0.94 ?
C6 C7 1.399(11) y
C6 C9 1.514(10) y
C7 C8 1.383(10) y
C7 H7 0.94 ?
C8 H8 0.94 ?
C9 H9a 0.97 ?
C9 H9b 0.97 ?
C9 H9c 0.97 ?
C10 H10a 0.97 ?
C10 H10b 0.97 ?
C10 H10c 0.97 ?
C11 H11a 0.97 ?
C11 H11b 0.97 ?
C11 H11c 0.97 ?
C12 H12a 0.97 ?
C12 H12b 0.97 ?
C12 H12c 0.97 ?
C21 C25 1.43(1) y
C21 C22 1.449(10) y
C21 C26 1.498(11) y
C22 C23 1.454(10) y
C22 C27 1.513(9) y
C23 C24 1.427(10) y
C23 C28 1.505(10) y
C24 C25 1.436(11) y
C24 C29 1.483(10) y
C25 C30 1.507(10) y
C26 H26a 0.97 ?
C26 H26b 0.97 ?
C26 H26c 0.97 ?
C27 H27a 0.97 ?
C27 H27b 0.97 ?
C27 H27c 0.97 ?
C28 H28a 0.97 ?
C28 H28b 0.97 ?
C28 H28c 0.97 ?
C29 H29a 0.97 ?
C29 H29b 0.97 ?
C29 H29c 0.97 ?
C30 H30a 0.97 ?
C30 H30b 0.97 ?
C30 H30c 0.97 ?

loop_
_geom_hbond_atom_site_label_D
_geom_hbond_atom_site_label_H
_geom_hbond_atom_site_label_A
_geom_hbond_distance_DH
_geom_hbond_distance_HA
_geom_hbond_distance_DA
_geom_hbond_angle_DHA
IR H N2 1.04(8) 2.61(8) 3.367(6) 130(5)
N2 H2 IR 0.87 2.67 3.367(6) 137.7

loop_
_geom_torsion_atom_site_label_1
_geom_torsion_atom_site_label_2
_geom_torsion_atom_site_label_3
_geom_torsion_atom_site_label_4
_geom_torsion
_geom_torsion_publ_flag
C22 IR P C12 12.4(5) y
C23 IR P C12 -7.9(6) y
C24 IR P C12 78.4(8) y
C25 IR P C12 83.0(5) y
C21 IR P C12 50.9(5) y
S1 IR P C12 178.4(4) y
C22 IR P C11 131.8(4) y
C23 IR P C11 111.6(5) y
C24 IR P C11 -162.1(7) y
C25 IR P C11 -157.6(4) y
C21 IR P C11 170.4(4) y
S1 IR P C11 -62.2(3) y
C22 IR P C10 -106.7(5) y
C23 IR P C10 -127.0(5) y
C24 IR P C10 -40.7(8) y
C25 IR P C10 -36.2(5) y
C21 IR P C10 -68.2(4) y
S1 IR P C10 59.2(4) y
N2 C1 S1 IR -1.1(7) y
S2 C1 S1 IR -179.8(3) y
C22 IR S1 C1 -93.1(6) y
C23 IR S1 C1 -51.0(4) y
C24 IR S1 C1 -73.3(4) y
P IR S1 C1 124.6(3) y
C25 IR S1 C1 -110.8(3) y
C21 IR S1 C1 -133.2(4) y
S2 C1 N2 C3 -1.70(13) y
S1 C1 N2 C3 179.7(7) y
C1 N2 C3 C8 158.1(8) y
C1 N2 C3 C4 -24.60(13) y
C8 C3 C4 C5 -2.70(11) y
N2 C3 C4 C5 -179.9(7) y
C3 C4 C5 C6 1.40(13) y
C4 C5 C6 C7 0.20(12) y
C4 C5 C6 C9 -179.7(8) y
C5 C6 C7 C8 -0.40(12) y
C9 C6 C7 C8 179.4(7) y
C4 C3 C8 C7 2.50(12) y
N2 C3 C8 C7 179.9(7) y
C6 C7 C8 C3 -0.90(12) y
C22 IR C21 C25 -118.0(6) y
C23 IR C21 C25 -79.1(5) y
C24 IR C21 C25 -37.1(4) y
P IR C21 C25 133.5(4) y
S1 IR C21 C25 39.1(5) y
C23 IR C21 C22 38.8(4) y
C24 IR C21 C22 80.8(4) y
P IR C21 C22 -108.5(4) y
C25 IR C21 C22 118.0(6) y
S1 IR C21 C22 157.0(3) y
C22 IR C21 C26 119.2(9) y
C23 IR C21 C26 158.1(8) y
C24 IR C21 C26 -159.9(8) y
P IR C21 C26 10.7(8) y
C25 IR C21 C26 -122.8(9) y
S1 IR C21 C26 -83.7(8) y
C25 C21 C22 C23 -2.9(8) y
C26 C21 C22 C23 171.6(7) y
IR C21 C22 C23 -64.3(4) y
C25 C21 C22 C27 -169.5(7) y
C26 C21 C22 C27 5.00(12) y
IR C21 C22 C27 129.1(7) y
C25 C21 C22 IR 61.4(5) y
C26 C21 C22 IR -124.1(7) y
C23 IR C22 C21 -115.6(6) y
C24 IR C22 C21 -78.7(5) y
P IR C22 C21 82.8(4) y
C25 IR C22 C21 -36.7(4) y
S1 IR C22 C21 -56.5(7) y
C24 IR C22 C23 36.9(4) y
P IR C22 C23 -161.7(3) y
C25 IR C22 C23 78.9(4) y
C21 IR C22 C23 115.6(6) y
S1 IR C22 C23 59.1(7) y
C23 IR C22 C27 120.8(9) y
C24 IR C22 C27 157.8(8) y
P IR C22 C27 -40.8(8) y
C25 IR C22 C27 -160.2(8) y
C21 IR C22 C27 -123.6(9) y
S1 IR C22 C27 179.9(5) y
C21 C22 C23 C24 2.7(8) y
C27 C22 C23 C24 169.5(7) y
IR C22 C23 C24 -62.3(5) y
C21 C22 C23 C28 -175.4(7) y
C27 C22 C23 C28 -8.60(12) y
IR C22 C23 C28 119.7(7) y
C21 C22 C23 IR 65.0(5) y
C27 C22 C23 IR -128.2(7) y
C22 IR C23 C24 117.5(6) y
P IR C23 C24 149.1(4) y
C25 IR C23 C24 37.1(5) y
C21 IR C23 C24 79.0(5) y
S1 IR C23 C24 -38.8(5) y
C24 IR C23 C22 -117.5(6) y
P IR C23 C22 31.6(6) y
C25 IR C23 C22 -80.3(4) y
C21 IR C23 C22 -38.5(4) y
S1 IR C23 C22 -156.3(3) y
C22 IR C23 C28 -120.2(9) y
C24 IR C23 C28 122.4(9) y
P IR C23 C28 -88.5(8) y
C25 IR C23 C28 159.5(8) y
C21 IR C23 C28 -158.6(8) y
S1 IR C23 C28 83.6(7) y
C22 C23 C24 C25 -1.4(8) y
C28 C23 C24 C25 176.6(7) y
IR C23 C24 C25 -62.2(5) y
C22 C23 C24 C29 -175.7(8) y
C28 C23 C24 C29 2.40(13) y
IR C23 C24 C29 123.5(9) y
C22 C23 C24 IR 60.8(5) y
C28 C23 C24 IR -121.1(8) y
C22 IR C24 C23 -38.1(4) y
P IR C24 C23 -111.7(7) y
C25 IR C24 C23 -117.8(6) y
C21 IR C24 C23 -81.0(5) y
S1 IR C24 C23 150.0(4) y
C22 IR C24 C25 79.8(4) y
C23 IR C24 C25 117.8(6) y
P IR C24 C25 6.2(9) y
C21 IR C24 C25 36.9(4) y
S1 IR C24 C25 -92.1(4) y
C22 IR C24 C29 -159.9(1) y
C23 IR C24 C29 -121.80(11) y
P IR C24 C29 126.5(8) y
C25 IR C24 C29 120.3(1) y
C21 IR C24 C29 157.2(1) y
S1 IR C24 C29 28.2(9) y
C22 C21 C25 C24 2.1(8) y
C26 C21 C25 C24 -172.3(7) y
IR C21 C25 C24 61.9(5) y
C22 C21 C25 C30 177.2(8) y
C26 C21 C25 C30 2.80(13) y
IR C21 C25 C30 -123.0(8) y
C22 C21 C25 IR -59.8(5) y
C26 C21 C25 IR 125.8(7) y
C23 C24 C25 C21 -0.4(8) y
C29 C24 C25 C21 174.0(8) y
IR C24 C25 C21 -62.2(5) y
C23 C24 C25 C30 -175.6(7) y
C29 C24 C25 C30 -1.20(13) y
IR C24 C25 C30 122.6(8) y
C23 C24 C25 IR 61.8(5) y
C29 C24 C25 IR -123.8(8) y
C22 IR C25 C21 37.6(4) y
C23 IR C25 C21 80.9(5) y
C24 IR C25 C21 118.0(6) y
P IR C25 C21 -59.7(5) y
S1 IR C25 C21 -149.7(4) y
C22 IR C25 C24 -80.4(4) y
C23 IR C25 C24 -37.1(4) y
P IR C25 C24 -177.7(3) y
C21 IR C25 C24 -118.0(6) y
S1 IR C25 C24 92.3(4) y
C22 IR C25 C30 159.4(9) y
C23 IR C25 C30 -157.3(9) y
C24 IR C25 C30 -120.3(1) y
P IR C25 C30 62.1(9) y
C21 IR C25 C30 121.8(1) y
S1 IR C25 C30 -27.9(8) y
